data_7242717
loop_
_publ_author_name
'Shen, Nan'
'Liang, Jing'
'Qu, Xiaoni'
'Liu, Sha'
'Zhu, Lin'
'Zhang, Sheng'
'Chen, Ling'
'Zhang, Jiangwei'
'Hu, Dengwei'
'Yin, Bing'

_publ_section_title
;
 The influence of organic bases and substituted groups on coordination
 structures affording two mononuclear Dy(iii) single-molecule magnets
 (SMMs) and a novel Dy(iii)--K(i) compound with unusually coordinated
 fluorine atoms
;
_journal_issue 22
_journal_name_full CrystEngComm
_journal_page_first 4013
_journal_page_last 4027
_journal_paper_doi 10.1039/D1CE00431J
_journal_volume 23
_journal_year 2021
_chemical_formula_moiety 'C88 H66 Dy2 F24 K O16, C5 H6 N'
_chemical_formula_sum 'C93 H72 Dy2 F24 K N O16'
_chemical_formula_weight 2279.61
_space_group_crystal_system triclinic
_space_group_IT_number 2
_space_group_name_Hall '-P 1'
_space_group_name_H-M_alt 'P -1'
_atom_sites_solution_hydrogens geom
_audit_creation_date 2021-04-09
_audit_creation_method
;
Olex2 1.3
(compiled 2020.11.12 svn.r5f609507 for OlexSys, GUI svn.r6272)
;
_audit_update_record
;
2021-04-23 deposited with the CCDC.	2021-04-26 downloaded from the CCDC.
;
_cell_angle_alpha 78.309(8)
_cell_angle_beta 76.098(8)
_cell_angle_gamma 65.756(9)
_cell_formula_units_Z 1
_cell_length_a 12.7036(11)
_cell_length_b 12.9201(12)
_cell_length_c 16.3475(15)
_cell_measurement_reflns_used 3247
_cell_measurement_temperature 293(2)
_cell_measurement_theta_max 66.7830
_cell_measurement_theta_min 3.8690
_cell_volume 2358.4(4)
_computing_cell_refinement 'CrysAlisPro 1.171.38.41 (Rigaku OD, 2015)'
_computing_data_collection 'CrysAlisPro 1.171.38.41 (Rigaku OD, 2015)'
_computing_data_reduction 'CrysAlisPro 1.171.38.41 (Rigaku OD, 2015)'
_computing_molecular_graphics 'Olex2 1.3 (Dolomanov et al., 2009)'
_computing_publication_material 'Olex2 1.3 (Dolomanov et al., 2009)'
_computing_structure_refinement 'SHELXL 2018/3 (Sheldrick, 2015)'
_computing_structure_solution 'SHELXS-97 (Sheldrick, 1990)'
_diffrn_ambient_temperature 293(2)
_diffrn_detector 'CCD plate'
_diffrn_detector_area_resol_mean 8.1281
_diffrn_detector_type Eos
_diffrn_measured_fraction_theta_full 0.998
_diffrn_measured_fraction_theta_max 0.998
_diffrn_measurement_details
;
List of Runs (angles in degrees, time in seconds):

  # Type    Start    End  Width  t~exp~   \w     \q     \k     \f   Frames
#--------------------------------------------------------------------------
  1  \w      1.00  64.00   1.00    1.00    --    0.00  57.00  30.00   63
  2  \w      7.00  71.00   1.00    1.00    --    0.00  57.00 -60.00   64
  3  \w     30.00 129.00   1.00    1.00    --   56.49  45.00-150.00   99
  4  \w     90.00 121.00   1.00    1.00    --  112.98  77.00-120.00   31
  5  \w    109.00 136.00   1.00    1.00    --  112.98  63.00-120.00   27
  6  \w    151.00 178.00   1.00    1.00    --  112.98  63.00-120.00   27
  7  \w    138.00 165.00   1.00    1.00    --  112.98 111.00 -30.00   27
  8  \w    109.00 136.00   1.00    1.00    --  112.98 111.00 -30.00   27
  9  \w    106.00 150.00   1.00    1.00    --  112.98 111.00  60.00   44
 10  \w     82.00 133.00   1.00    1.00    --  112.98 178.00 150.00   51
 11  \w     40.00 175.00   1.00    1.00    --  112.98  12.00 150.00  135
 12  \w     80.00 116.00   1.00    1.00    --  112.98-111.00   0.00   36
 13  \w     51.00 145.00   1.00    1.00    --  112.98 -37.00  90.00   94
 14  \w     50.00 107.00   1.00    1.00    --  112.98-111.00 -60.00   57
 15  \w     91.00 116.00   1.00    1.00    --  112.98-111.00-180.00   25
 16  \w     48.00 139.00   1.00    1.00    --  112.98 -63.00 -90.00   91
 17  \w     42.00 155.00   1.00    1.00    --  112.98 -25.00-120.00  113
 18  \w     41.00  95.00   1.00    1.00    --  112.98 -50.00  90.00   54
 19  \w     46.00 153.00   1.00    1.00    --  112.98 -91.00 120.00  107
 20  \w     20.00 114.00   1.00    1.00    --   56.49-125.00  60.00   94
 21  \w     18.00  74.00   1.00    1.00    --   56.49-125.00 -30.00   56
 22  \w    -12.00  77.00   1.00    1.00    --   56.49 -61.00  60.00   89
 23  \w    -21.00   6.00   1.00    1.00    --    0.00  57.00 -60.00   27
 24  \w    -80.00 -46.00   1.00    1.00    --    0.00 178.00  90.00   34
 25  \w    -81.00 -12.00   1.00    1.00    --  -56.49  61.00 -90.00   69
 26  \w   -122.00 -85.00   1.00    1.00    --  -56.49 -94.00 -30.00   37
 27  \w   -122.00 -56.00   1.00    1.00    --  -56.49 -61.00 -30.00   66
 28  \w   -103.00 -76.00   1.00    1.00    --  -56.49-125.00-120.00   27
 29  \w   -107.00 -82.00   1.00    1.00    --  -56.49 -94.00-180.00   25
 30  \w   -119.00 -86.00   1.00    1.00    --  -56.49 -94.00 120.00   33
 31  \w     73.00 149.00   1.00    1.00    --  112.98 178.00-180.00   76
;
_diffrn_measurement_device 'four-circle diffractometer'
_diffrn_measurement_device_type 'Xcalibur, Eos, Gemini'
_diffrn_measurement_method '\w scans'
_diffrn_orient_matrix_type 'CrysAlisPro convention (1999,Acta A55,543-557)'
_diffrn_orient_matrix_UB_11 -0.1136510000
_diffrn_orient_matrix_UB_12 0.0307631000
_diffrn_orient_matrix_UB_13 -0.0338940000
_diffrn_orient_matrix_UB_21 0.0645033000
_diffrn_orient_matrix_UB_22 -0.0959229000
_diffrn_orient_matrix_UB_23 -0.0579428000
_diffrn_orient_matrix_UB_31 -0.0343044000
_diffrn_orient_matrix_UB_32 -0.0848103000
_diffrn_orient_matrix_UB_33 0.0710735000
_diffrn_radiation_monochromator graphite
_diffrn_radiation_probe x-ray
_diffrn_radiation_type 'Cu K\a'
_diffrn_radiation_wavelength 1.54184
_diffrn_reflns_av_R_equivalents 0.0746
_diffrn_reflns_av_unetI/netI 0.1332
_diffrn_reflns_Laue_measured_fraction_full 0.998
_diffrn_reflns_Laue_measured_fraction_max 0.998
_diffrn_reflns_limit_h_max 14
_diffrn_reflns_limit_h_min -15
_diffrn_reflns_limit_k_max 14
_diffrn_reflns_limit_k_min -15
_diffrn_reflns_limit_l_max 19
_diffrn_reflns_limit_l_min -19
_diffrn_reflns_number 15364
_diffrn_reflns_point_group_measured_fraction_full 0.998
_diffrn_reflns_point_group_measured_fraction_max 0.998
_diffrn_reflns_theta_full 67.250
_diffrn_reflns_theta_max 67.250
_diffrn_reflns_theta_min 3.778
_diffrn_source 'fine-focus sealed X-ray tube'
_diffrn_source_type 'Enhance (Cu) X-ray Source'
_exptl_absorpt_coefficient_mu 9.761
_exptl_absorpt_correction_T_max 1.00000
_exptl_absorpt_correction_T_min 0.13049
_exptl_absorpt_correction_type multi-scan
_exptl_absorpt_process_details
;
CrysAlisPro 1.171.38.41 (Rigaku Oxford Diffraction, 2015)
Empirical absorption correction using spherical harmonics,
 implemented in SCALE3 ABSPACK scaling algorithm.
;
_exptl_crystal_colour white
_exptl_crystal_colour_primary white
_exptl_crystal_density_diffrn 1.605
_exptl_crystal_density_method 'not measured'
_exptl_crystal_description block
_exptl_crystal_F_000 1132
_exptl_crystal_size_max 0.08
_exptl_crystal_size_mid 0.07
_exptl_crystal_size_min 0.07
_refine_diff_density_max 0.900
_refine_diff_density_min -0.976
_refine_diff_density_rms 0.101
_refine_ls_extinction_method none
_refine_ls_goodness_of_fit_ref 1.037
_refine_ls_hydrogen_treatment constr
_refine_ls_matrix_type full
_refine_ls_number_parameters 623
_refine_ls_number_reflns 8444
_refine_ls_number_restraints 1950
_refine_ls_restrained_S_all 1.006
_refine_ls_R_factor_all 0.1300
_refine_ls_R_factor_gt 0.0876
_refine_ls_shift/su_max 0.005
_refine_ls_shift/su_mean 0.000
_refine_ls_structure_factor_coef Fsqd
_refine_ls_weighting_details 'w=1/[\s^2^(Fo^2^)+(0.0803P)^2^+2.1877P] where P=(Fo^2^+2Fc^2^)/3'
_refine_ls_weighting_scheme calc
_refine_ls_wR_factor_gt 0.1865
_refine_ls_wR_factor_ref 0.2279
_reflns_Friedel_coverage 0.000
_reflns_number_gt 5320
_reflns_number_total 8444
_reflns_threshold_expression 'I > 2\s(I)'
_cod_data_source_file d1ce00431j2.cif
_cod_data_source_block exp_8457
_cod_depositor_comments 'Adding full bibliography for 7242716--7242718.cif.'
_cod_database_code 7242717
_shelx_shelxl_version_number 2018/3
_shelx_space_group_comment
;
The symmetry employed for this shelxl refinement is uniquely defined
by the following loop, which should always be used as a source of
symmetry information in preference to the above space-group names.
They are only intended as comments.
;
_shelx_estimated_absorpt_t_max 0.548
_shelx_estimated_absorpt_t_min 0.509
_reflns_odcompleteness_completeness 99.77
_reflns_odcompleteness_iscentric 1
_reflns_odcompleteness_theta 66.97
_olex2_refinement_description
;
1. Fixed Uiso
 At 1.2 times of:
  All C(H) groups, All C(H,H) groups, All N(H) groups
 At 1.5 times of:
  All C(H,H,H) groups
2. Shared sites
{N1A, C1B}
3. Uiso/Uaniso restraints and constraints
All non-hydrogen atoms have similar U: within 3.8A with sigma of 0.02 and sigma
for terminal atoms of 0.04 within 3.8A
Uanis(N1A) = Uanis(C1B)
Uanis(C1B) = Uanis(N1A)
4. Others
 Fixed Sof: C1B(0.5) H1B(0.5) H45A(0.5) H45(0.5) H46A(0.5) H46(0.5) N1A(0.5)
 H1A(0.5)
5.a Secondary CH2 refined with riding coordinates:
 C3(H3A,H3B)
5.b Aromatic/amide H refined with riding coordinates:
 C6(H6), C7(H7), C9(H9), C10(H10), C14(H14), C17(H17), C18(H18), C20(H20),
 C21(H21), C25(H25), C28(H28), C29(H29), C31(H31), C32(H32), C36(H36), C39(H39),
  C40(H40), C42(H42), C43(H43), C1B(H1B), C45(H45A), C45(H45), C46(H46A),
 C46(H46), N1A(H1A)
5.c Idealised Me refined as rotating group:
 C11(H11A,H11B,H11C), C22(H22A,H22B,H22C), C33(H33A,H33B,H33C), C44(H44A,H44B,
 H44C)
;
_olex2_submission_special_instructions 'No special instructions were received'
_oxdiff_exptl_absorpt_empirical_details
;
Empirical correction (ABSPACK) includes:
- Absorption correction using spherical harmonics
- Frame scaling
;
_oxdiff_exptl_absorpt_empirical_full_max 3.376
_oxdiff_exptl_absorpt_empirical_full_min 0.494

loop_
_space_group_symop_operation_xyz
'x, y, z'
'-x, -y, -z'

loop_
_atom_site_label
_atom_site_type_symbol
_atom_site_fract_x
_atom_site_fract_y
_atom_site_fract_z
_atom_site_U_iso_or_equiv
_atom_site_adp_type
_atom_site_occupancy
_atom_site_site_symmetry_order
_atom_site_calc_flag
_atom_site_refinement_flags_posn
_atom_site_refinement_flags_adp
_atom_site_refinement_flags_occupancy
_atom_site_disorder_assembly
_atom_site_disorder_group
Dy1 Dy 0.37039(5) 0.21754(5) 0.30832(4) 0.0560(2) Uani 1 1 d . U . . .
K1 K 0.500000 0.000000 0.500000 0.0674(8) Uani 1 2 d S U P . .
F1 F 0.3468(7) 0.3421(7) 0.5801(5) 0.109(3) Uani 1 1 d . U . . .
F2 F 0.4959(7) 0.1863(6) 0.5843(4) 0.090(2) Uani 1 1 d . U . . .
F3 F 0.5172(9) 0.3450(8) 0.5629(5) 0.116(3) Uani 1 1 d . U . . .
F4 F 0.7141(7) -0.1230(7) 0.3760(5) 0.103(2) Uani 1 1 d . U . . .
F5 F 0.7597(10) -0.1893(9) 0.2610(6) 0.153(4) Uani 1 1 d . U . . .
F6 F 0.8274(7) -0.0754(9) 0.2763(7) 0.161(4) Uani 1 1 d . U . . .
F7 F 0.1897(10) 0.6198(9) 0.1614(7) 0.157(4) Uani 1 1 d . U . . .
F8 F 0.0164(9) 0.6251(9) 0.1872(7) 0.178(5) Uani 1 1 d . U . . .
F9 F 0.1494(10) 0.5107(9) 0.1049(6) 0.155(4) Uani 1 1 d . U . . .
F10 F 0.2935(7) -0.0619(7) 0.5401(4) 0.097(2) Uani 1 1 d . U . . .
F11 F 0.2171(10) -0.1299(8) 0.4772(6) 0.138(3) Uani 1 1 d . U . . .
F12 F 0.1121(8) 0.0114(9) 0.5398(5) 0.143(4) Uani 1 1 d . U . . .
O1 O 0.4246(6) 0.2285(6) 0.4328(4) 0.0639(16) Uani 1 1 d . U . . .
O2 O 0.5046(6) 0.3087(6) 0.2682(4) 0.0665(16) Uani 1 1 d . U . . .
O3 O 0.5495(6) 0.0549(6) 0.3151(4) 0.0676(17) Uani 1 1 d . U . . .
O4 O 0.4572(6) 0.1736(6) 0.1700(4) 0.0659(16) Uani 1 1 d . U . . .
O5 O 0.2727(7) 0.3987(7) 0.2359(5) 0.0769(18) Uani 1 1 d . U . . .
O6 O 0.1989(7) 0.3091(7) 0.3984(5) 0.0822(19) Uani 1 1 d . U . . .
O7 O 0.3224(6) 0.0696(6) 0.4010(4) 0.0654(16) Uani 1 1 d . U . . .
O8 O 0.2384(7) 0.1829(7) 0.2523(5) 0.0728(17) Uani 1 1 d . U . . .
C1 C 0.7346(12) -0.0932(13) 0.2931(9) 0.089(3) Uani 1 1 d . U . . .
C2 C 0.6317(10) 0.0031(10) 0.2589(7) 0.068(2) Uani 1 1 d . U . . .
C3 C 0.6410(10) 0.0224(11) 0.1714(7) 0.077(3) Uani 1 1 d . U . . .
H3A H 0.658942 -0.050378 0.152462 0.092 Uiso 1 1 calc R U . . .
H3B H 0.709624 0.041580 0.149357 0.092 Uiso 1 1 calc R U . . .
C4 C 0.5507(11) 0.1039(11) 0.1298(7) 0.069(2) Uani 1 1 d . U . . .
C5 C 0.5572(11) 0.1124(10) 0.0370(7) 0.071(2) Uani 1 1 d . U . . .
C6 C 0.6640(12) 0.0781(11) -0.0179(8) 0.084(3) Uani 1 1 d . U . . .
H6 H 0.733948 0.047820 0.002977 0.101 Uiso 1 1 calc R U . . .
C7 C 0.6653(12) 0.0895(11) -0.1051(8) 0.088(3) Uani 1 1 d . U . . .
H7 H 0.736769 0.069043 -0.142208 0.105 Uiso 1 1 calc R U . . .
C8 C 0.5636(13) 0.1301(11) -0.1368(7) 0.080(3) Uani 1 1 d . U . . .
C9 C 0.4603(12) 0.1613(11) -0.0822(8) 0.082(3) Uani 1 1 d . U . . .
H9 H 0.390586 0.187073 -0.102829 0.099 Uiso 1 1 calc R U . . .
C10 C 0.4565(12) 0.1554(10) 0.0053(7) 0.078(2) Uani 1 1 d . U . . .
H10 H 0.384550 0.181033 0.041492 0.093 Uiso 1 1 calc R U . . .
C11 C 0.5651(14) 0.1389(13) -0.2297(7) 0.102(4) Uani 1 1 d . U . . .
H11A H 0.538249 0.083890 -0.239694 0.152 Uiso 1 1 calc R U . . .
H11B H 0.643608 0.124054 -0.260118 0.152 Uiso 1 1 calc R U . . .
H11C H 0.514448 0.214399 -0.248897 0.152 Uiso 1 1 calc R U . . .
C12 C 0.4568(12) 0.2935(11) 0.5443(7) 0.075(3) Uani 1 1 d . U . . .
C13 C 0.4712(10) 0.2901(10) 0.4481(7) 0.069(2) Uani 1 1 d . U . . .
C14 C 0.5306(10) 0.3523(10) 0.3930(7) 0.069(2) Uani 1 1 d . U . . .
H14 H 0.559836 0.394014 0.415056 0.083 Uiso 1 1 calc R U . . .
C15 C 0.5483(11) 0.3542(10) 0.3048(7) 0.070(2) Uani 1 1 d . U . . .
C16 C 0.6251(11) 0.4113(11) 0.2503(7) 0.077(2) Uani 1 1 d . U . . .
C17 C 0.6514(14) 0.4883(13) 0.2717(9) 0.106(3) Uani 1 1 d . U . . .
H17 H 0.620801 0.508698 0.326438 0.128 Uiso 1 1 calc R U . . .
C18 C 0.7223(14) 0.5427(14) 0.2185(10) 0.112(4) Uani 1 1 d . U . . .
H18 H 0.737890 0.596335 0.238658 0.135 Uiso 1 1 calc R U . . .
C19 C 0.7668(14) 0.5187(13) 0.1407(9) 0.096(3) Uani 1 1 d . U . . .
C20 C 0.7454(15) 0.4426(14) 0.1168(10) 0.114(4) Uani 1 1 d . U . . .
H20 H 0.778282 0.423165 0.061970 0.137 Uiso 1 1 calc R U . . .
C21 C 0.6744(14) 0.3859(13) 0.1691(9) 0.103(3) Uani 1 1 d . U . . .
H21 H 0.661105 0.331244 0.148292 0.124 Uiso 1 1 calc R U . . .
C22 C 0.8424(15) 0.5767(15) 0.0798(10) 0.131(5) Uani 1 1 d . U . . .
H22A H 0.824439 0.649917 0.096725 0.196 Uiso 1 1 calc R U . . .
H22B H 0.827016 0.586840 0.023391 0.196 Uiso 1 1 calc R U . . .
H22C H 0.923694 0.530107 0.080670 0.196 Uiso 1 1 calc R U . . .
C23 C 0.1279(16) 0.5498(17) 0.1766(11) 0.116(4) Uani 1 1 d . U . . .
C24 C 0.1627(12) 0.4566(12) 0.2481(8) 0.087(3) Uani 1 1 d . U . . .
C25 C 0.0766(12) 0.4534(12) 0.3167(8) 0.092(3) Uani 1 1 d . U . . .
H25 H 0.000489 0.506266 0.315179 0.110 Uiso 1 1 calc R U . . .
C26 C 0.0997(11) 0.3706(11) 0.3918(8) 0.081(3) Uani 1 1 d . U . . .
C27 C 0.0023(11) 0.3702(12) 0.4620(8) 0.085(3) Uani 1 1 d . U . . .
C28 C 0.0281(13) 0.3038(13) 0.5355(9) 0.102(3) Uani 1 1 d . U . . .
H28 H 0.106339 0.264757 0.541275 0.123 Uiso 1 1 calc R U . . .
C29 C -0.0588(13) 0.2923(14) 0.6025(10) 0.111(4) Uani 1 1 d . U . . .
H29 H -0.036707 0.242931 0.650839 0.134 Uiso 1 1 calc R U . . .
C30 C -0.1716(13) 0.3488(14) 0.6001(10) 0.099(4) Uani 1 1 d . U . . .
C31 C -0.1970(14) 0.4158(14) 0.5294(10) 0.117(4) Uani 1 1 d . U . . .
H31 H -0.275665 0.458997 0.526561 0.140 Uiso 1 1 calc R U . . .
C32 C -0.1128(12) 0.4264(13) 0.4577(10) 0.108(4) Uani 1 1 d . U . . .
H32 H -0.136173 0.471373 0.408097 0.129 Uiso 1 1 calc R U . . .
C33 C -0.2682(14) 0.3400(16) 0.6742(10) 0.132(6) Uani 1 1 d . U . . .
H33A H -0.236607 0.272645 0.712418 0.198 Uiso 1 1 calc R U . . .
H33B H -0.330245 0.335418 0.653065 0.198 Uiso 1 1 calc R U . . .
H33C H -0.298370 0.406257 0.703655 0.198 Uiso 1 1 calc R U . . .
C34 C 0.2134(12) -0.0307(12) 0.4919(8) 0.083(3) Uani 1 1 d . U . . .
C35 C 0.2344(10) 0.0455(10) 0.4099(7) 0.071(2) Uani 1 1 d . U . . .
C36 C 0.1542(10) 0.0729(11) 0.3575(7) 0.078(2) Uani 1 1 d . U . . .
H36 H 0.092487 0.047769 0.375232 0.093 Uiso 1 1 calc R U . . .
C37 C 0.1634(11) 0.1381(11) 0.2779(7) 0.075(2) Uani 1 1 d . U . . .
C38 C 0.0883(12) 0.1510(12) 0.2153(8) 0.087(3) Uani 1 1 d . U . . .
C39 C 0.0099(13) 0.0987(13) 0.2296(9) 0.104(3) Uani 1 1 d . U . . .
H39 H -0.005671 0.060188 0.282721 0.125 Uiso 1 1 calc R U . . .
C40 C -0.0464(14) 0.1027(14) 0.1653(10) 0.114(3) Uani 1 1 d . U . . .
H40 H -0.097613 0.064830 0.176263 0.137 Uiso 1 1 calc R U . . .
C41 C -0.0296(14) 0.1598(14) 0.0868(10) 0.113(4) Uani 1 1 d . U . . .
C42 C 0.0458(13) 0.2122(13) 0.0738(9) 0.103(3) Uani 1 1 d . U . . .
H42 H 0.058723 0.252981 0.021111 0.124 Uiso 1 1 calc R U . . .
C43 C 0.1051(12) 0.2074(12) 0.1361(8) 0.092(3) Uani 1 1 d . U . . .
H43 H 0.157874 0.243701 0.123697 0.111 Uiso 1 1 calc R U . . .
C44 C -0.0909(18) 0.1611(16) 0.0174(10) 0.151(6) Uani 1 1 d . U . . .
H44A H -0.108220 0.093438 0.027208 0.227 Uiso 1 1 calc R U . . .
H44B H -0.040840 0.163197 -0.036647 0.227 Uiso 1 1 calc R U . . .
H44C H -0.162596 0.227394 0.017843 0.227 Uiso 1 1 calc R U . . .
C1B C 0.4678(13) 0.4164(13) 0.0399(10) 0.115(3) Uani 0.5 1 d . U P A 6
H1B H 0.446438 0.353940 0.060743 0.138 Uiso 0.5 1 calc R U P A 6
C45 C 0.5295(17) 0.4120(17) -0.0413(12) 0.138(5) Uani 1 1 d . U . . .
H45A H 0.550577 0.346816 -0.067215 0.166 Uiso 0.5 1 calc R U P A 6
H45 H 0.550577 0.346816 -0.067215 0.166 Uiso 0.5 1 calc R U P A 5
C46 C 0.4341(17) 0.4881(17) 0.0923(12) 0.136(4) Uani 1 1 d . U . . .
H46A H 0.396344 0.482674 0.148294 0.163 Uiso 0.5 1 calc R U P A 6
H46 H 0.396344 0.482674 0.148294 0.163 Uiso 0.5 1 calc R U P A 5
N1A N 0.4678(13) 0.4164(13) 0.0399(10) 0.115(3) Uani 0.5 1 d . U P A 5
H1A H 0.448047 0.358640 0.059176 0.138 Uiso 0.5 1 calc R U P A 5

loop_
_atom_site_aniso_label
_atom_site_aniso_U_11
_atom_site_aniso_U_22
_atom_site_aniso_U_33
_atom_site_aniso_U_23
_atom_site_aniso_U_13
_atom_site_aniso_U_12
Dy1 0.0591(3) 0.0655(4) 0.0473(4) 0.0019(3) -0.0146(3) -0.0286(3)
K1 0.083(2) 0.072(2) 0.0516(18) 0.0120(15) -0.0261(15) -0.0354(17)
F1 0.113(6) 0.116(6) 0.070(5) -0.027(4) 0.012(4) -0.025(5)
F2 0.119(5) 0.092(4) 0.054(4) 0.003(3) -0.023(3) -0.035(4)
F3 0.169(7) 0.148(7) 0.072(5) -0.023(4) -0.019(5) -0.097(6)
F4 0.094(4) 0.108(5) 0.084(4) 0.014(4) -0.030(4) -0.020(4)
F5 0.165(8) 0.115(7) 0.128(7) -0.025(6) -0.051(6) 0.014(6)
F6 0.068(5) 0.183(8) 0.191(8) 0.096(7) -0.038(5) -0.053(5)
F7 0.157(8) 0.127(7) 0.158(8) 0.045(6) -0.041(7) -0.047(6)
F8 0.127(7) 0.167(8) 0.138(8) 0.052(7) -0.024(6) 0.012(7)
F9 0.169(8) 0.168(8) 0.087(6) 0.012(6) -0.048(6) -0.024(7)
F10 0.100(4) 0.114(5) 0.077(4) 0.027(4) -0.031(4) -0.050(4)
F11 0.217(9) 0.110(6) 0.115(6) 0.031(5) -0.053(6) -0.096(6)
F12 0.099(6) 0.181(8) 0.096(6) 0.047(6) 0.005(5) -0.042(6)
O1 0.082(4) 0.075(4) 0.045(3) -0.001(3) -0.013(3) -0.042(3)
O2 0.075(3) 0.090(4) 0.050(3) 0.000(3) -0.012(3) -0.051(3)
O3 0.067(3) 0.083(4) 0.052(3) 0.002(3) -0.011(3) -0.032(3)
O4 0.072(4) 0.085(4) 0.047(3) -0.004(3) -0.017(3) -0.034(3)
O5 0.077(4) 0.085(4) 0.072(4) 0.006(3) -0.019(3) -0.037(3)
O6 0.074(4) 0.095(4) 0.076(4) -0.001(3) -0.023(3) -0.030(3)
O7 0.067(3) 0.076(4) 0.065(4) 0.004(3) -0.021(3) -0.039(3)
O8 0.079(4) 0.088(4) 0.064(4) 0.008(3) -0.024(3) -0.047(3)
C1 0.078(6) 0.094(7) 0.082(6) -0.002(6) -0.016(5) -0.025(5)
C2 0.069(5) 0.078(5) 0.062(5) -0.001(4) -0.019(4) -0.033(4)
C3 0.077(5) 0.088(5) 0.072(5) -0.006(5) -0.021(4) -0.036(4)
C4 0.077(4) 0.086(5) 0.061(4) -0.009(4) -0.015(4) -0.045(4)
C5 0.084(5) 0.082(5) 0.062(5) -0.007(4) -0.011(4) -0.049(4)
C6 0.090(6) 0.099(6) 0.070(5) -0.012(5) -0.012(5) -0.042(5)
C7 0.097(6) 0.101(6) 0.071(6) -0.011(5) -0.002(5) -0.050(5)
C8 0.105(7) 0.090(6) 0.058(6) -0.007(5) -0.012(5) -0.053(5)
C9 0.099(6) 0.095(6) 0.067(6) -0.009(5) -0.020(5) -0.048(5)
C10 0.094(5) 0.089(5) 0.064(5) -0.011(4) -0.015(4) -0.047(4)
C11 0.127(10) 0.136(10) 0.049(7) -0.015(7) -0.003(7) -0.062(8)
C12 0.099(6) 0.086(6) 0.055(5) -0.010(5) -0.012(5) -0.050(5)
C13 0.087(5) 0.077(5) 0.052(4) -0.009(4) -0.014(4) -0.039(4)
C14 0.088(5) 0.081(5) 0.055(5) -0.010(4) -0.009(4) -0.051(4)
C15 0.085(5) 0.084(5) 0.055(5) -0.008(4) -0.009(4) -0.049(4)
C16 0.098(5) 0.093(5) 0.062(5) -0.017(4) 0.001(4) -0.063(4)
C17 0.129(6) 0.123(6) 0.081(6) -0.013(5) 0.009(6) -0.076(5)
C18 0.135(7) 0.128(7) 0.097(7) -0.022(6) 0.014(6) -0.089(6)
C19 0.117(7) 0.115(7) 0.080(7) -0.017(6) 0.006(6) -0.078(6)
C20 0.134(7) 0.133(7) 0.081(7) -0.012(6) 0.011(6) -0.073(6)
C21 0.119(6) 0.122(6) 0.083(5) -0.012(5) -0.005(5) -0.068(5)
C22 0.127(11) 0.156(12) 0.119(11) -0.011(10) 0.022(9) -0.091(9)
C23 0.103(7) 0.126(8) 0.096(8) 0.010(7) -0.028(7) -0.026(7)
C24 0.088(6) 0.095(6) 0.075(6) 0.007(5) -0.028(5) -0.031(5)
C25 0.077(5) 0.102(6) 0.082(5) 0.006(5) -0.018(5) -0.026(5)
C26 0.076(4) 0.093(5) 0.075(5) 0.001(4) -0.021(4) -0.033(4)
C27 0.070(5) 0.097(6) 0.082(6) 0.000(5) -0.015(5) -0.030(5)
C28 0.079(6) 0.122(6) 0.088(6) 0.000(6) -0.012(5) -0.029(5)
C29 0.087(6) 0.129(7) 0.095(7) 0.003(6) -0.010(6) -0.030(6)
C30 0.078(6) 0.122(8) 0.087(7) -0.002(6) -0.013(6) -0.033(6)
C31 0.082(6) 0.133(7) 0.105(7) 0.011(7) -0.011(6) -0.026(6)
C32 0.077(6) 0.121(7) 0.096(6) 0.018(6) -0.015(5) -0.023(6)
C33 0.109(11) 0.164(13) 0.110(11) 0.002(10) 0.002(9) -0.060(10)
C34 0.086(6) 0.093(6) 0.079(6) 0.011(6) -0.016(5) -0.050(5)
C35 0.078(5) 0.084(5) 0.066(5) 0.005(4) -0.021(4) -0.049(4)
C36 0.077(4) 0.099(5) 0.074(5) 0.015(4) -0.024(4) -0.055(4)
C37 0.083(4) 0.091(5) 0.070(5) 0.007(4) -0.026(4) -0.051(4)
C38 0.096(5) 0.105(6) 0.086(6) 0.019(5) -0.035(5) -0.069(5)
C39 0.114(6) 0.128(6) 0.090(6) 0.032(6) -0.043(5) -0.073(5)
C40 0.125(7) 0.143(7) 0.110(7) 0.030(6) -0.054(6) -0.088(6)
C41 0.129(7) 0.138(8) 0.104(7) 0.036(6) -0.064(6) -0.082(6)
C42 0.121(7) 0.124(7) 0.096(7) 0.031(6) -0.056(6) -0.077(6)
C43 0.103(6) 0.112(6) 0.090(6) 0.024(5) -0.047(5) -0.068(5)
C44 0.193(14) 0.177(13) 0.124(11) 0.043(10) -0.099(10) -0.100(11)
C1B 0.115(5) 0.118(5) 0.097(5) -0.007(4) -0.011(4) -0.035(4)
C45 0.138(8) 0.123(8) 0.122(8) -0.012(7) -0.007(7) -0.029(7)
C46 0.130(7) 0.138(7) 0.102(6) -0.008(6) -0.013(6) -0.021(6)
N1A 0.115(5) 0.118(5) 0.097(5) -0.007(4) -0.011(4) -0.035(4)

loop_
_atom_type_symbol
_atom_type_description
_atom_type_scat_dispersion_real
_atom_type_scat_dispersion_imag
_atom_type_scat_source
C C 0.0181 0.0091 'International Tables Vol C Tables 4.2.6.8 and 6.1.1.4'
H H 0.0000 0.0000 'International Tables Vol C Tables 4.2.6.8 and 6.1.1.4'
Dy Dy -9.8046 9.8477 'International Tables Vol C Tables 4.2.6.8 and 6.1.1.4'
F F 0.0727 0.0534 'International Tables Vol C Tables 4.2.6.8 and 6.1.1.4'
K K 0.3868 1.0657 'International Tables Vol C Tables 4.2.6.8 and 6.1.1.4'
N N 0.0311 0.0180 'International Tables Vol C Tables 4.2.6.8 and 6.1.1.4'
O O 0.0492 0.0322 'International Tables Vol C Tables 4.2.6.8 and 6.1.1.4'

loop_
_geom_angle_atom_site_label_1
_geom_angle_atom_site_label_2
_geom_angle_atom_site_label_3
_geom_angle
_geom_angle_site_symmetry_1
_geom_angle_site_symmetry_3
_geom_angle_publ_flag
O1 Dy1 K1 43.88(17) . . ?
O1 Dy1 O2 72.8(2) . . ?
O1 Dy1 O3 76.6(3) . . ?
O1 Dy1 O5 113.4(3) . . ?
O1 Dy1 O7 79.4(2) . . ?
O2 Dy1 K1 99.85(17) . . ?
O2 Dy1 O3 80.2(3) . . ?
O2 Dy1 O5 73.6(3) . . ?
O2 Dy1 O7 145.1(2) . . ?
O3 Dy1 K1 47.90(16) . . ?
O4 Dy1 K1 119.02(18) . . ?
O4 Dy1 O1 139.2(3) . . ?
O4 Dy1 O2 76.6(2) . . ?
O4 Dy1 O3 72.1(2) . . ?
O4 Dy1 O5 82.2(3) . . ?
O4 Dy1 O7 114.5(3) . . ?
O5 Dy1 K1 156.4(2) . . ?
O5 Dy1 O3 146.8(3) . . ?
O5 Dy1 O7 138.5(3) . . ?
O6 Dy1 K1 90.82(19) . . ?
O6 Dy1 O1 73.1(3) . . ?
O6 Dy1 O2 115.8(3) . . ?
O6 Dy1 O3 138.6(3) . . ?
O6 Dy1 O4 146.2(3) . . ?
O6 Dy1 O5 72.7(3) . . ?
O6 Dy1 O7 74.2(3) . . ?
O6 Dy1 O8 80.4(3) . . ?
O7 Dy1 K1 45.33(16) . . ?
O7 Dy1 O3 73.0(2) . . ?
O8 Dy1 K1 116.87(17) . . ?
O8 Dy1 O1 145.6(3) . . ?
O8 Dy1 O2 140.1(2) . . ?
O8 Dy1 O3 112.4(3) . . ?
O8 Dy1 O4 72.4(3) . . ?
O8 Dy1 O5 77.8(3) . . ?
O8 Dy1 O7 72.5(2) . . ?
F2 K1 F2 180.0 . 2_656 ?
F2 K1 F4 59.7(2) . 2_656 ?
F2 K1 F4 59.7(2) 2_656 . ?
F2 K1 F4 120.3(2) . . ?
F2 K1 F4 120.3(2) 2_656 2_656 ?
F4 K1 F4 180.0 . 2_656 ?
F10 K1 F2 118.9(2) . . ?
F10 K1 F2 61.1(2) . 2_656 ?
F10 K1 F2 61.1(2) 2_656 . ?
F10 K1 F2 118.9(2) 2_656 2_656 ?
F10 K1 F4 59.2(2) . 2_656 ?
F10 K1 F4 120.8(2) 2_656 2_656 ?
F10 K1 F4 120.8(2) . . ?
F10 K1 F4 59.2(2) 2_656 . ?
F10 K1 F10 180.0 2_656 . ?
O1 K1 F2 56.11(18) 2_656 2_656 ?
O1 K1 F2 123.89(18) 2_656 . ?
O1 K1 F2 56.11(18) . . ?
O1 K1 F2 123.89(18) . 2_656 ?
O1 K1 F4 74.4(2) 2_656 . ?
O1 K1 F4 74.4(2) . 2_656 ?
O1 K1 F4 105.6(2) 2_656 2_656 ?
O1 K1 F4 105.6(2) . . ?
O1 K1 F10 106.6(2) . . ?
O1 K1 F10 106.6(2) 2_656 2_656 ?
O1 K1 F10 73.4(2) 2_656 . ?
O1 K1 F10 73.4(2) . 2_656 ?
O1 K1 O1 180.0 2_656 . ?
O1 K1 O3 118.2(2) 2_656 . ?
O1 K1 O3 61.8(2) . . ?
O1 K1 O3 61.8(2) 2_656 2_656 ?
O1 K1 O3 118.3(2) . 2_656 ?
O1 K1 O7 114.8(2) 2_656 . ?
O1 K1 O7 114.8(2) . 2_656 ?
O1 K1 O7 65.2(2) . . ?
O1 K1 O7 65.2(2) 2_656 2_656 ?
O3 K1 F2 109.4(2) 2_656 2_656 ?
O3 K1 F2 109.44(19) . . ?
O3 K1 F2 70.56(19) . 2_656 ?
O3 K1 F2 70.56(19) 2_656 . ?
O3 K1 F4 128.22(19) 2_656 . ?
O3 K1 F4 51.77(19) . . ?
O3 K1 F4 128.23(19) . 2_656 ?
O3 K1 F4 51.77(19) 2_656 2_656 ?
O3 K1 F10 107.41(19) . . ?
O3 K1 F10 107.41(19) 2_656 2_656 ?
O3 K1 F10 72.59(19) 2_656 . ?
O3 K1 F10 72.59(19) . 2_656 ?
O3 K1 O3 180.0 2_656 . ?
O7 K1 F2 114.2(2) 2_656 2_656 ?
O7 K1 F2 65.8(2) 2_656 . ?
O7 K1 F2 65.8(2) . 2_656 ?
O7 K1 F2 114.2(2) . . ?
O7 K1 F4 79.1(2) 2_656 . ?
O7 K1 F4 100.9(2) 2_656 2_656 ?
O7 K1 F4 79.1(2) . 2_656 ?
O7 K1 F4 100.9(2) . . ?
O7 K1 F10 126.56(18) 2_656 . ?
O7 K1 F10 53.44(18) 2_656 2_656 ?
O7 K1 F10 126.56(18) . 2_656 ?
O7 K1 F10 53.44(18) . . ?
O7 K1 O3 121.1(2) . 2_656 ?
O7 K1 O3 58.9(2) . . ?
O7 K1 O3 58.9(2) 2_656 2_656 ?
O7 K1 O3 121.1(2) 2_656 . ?
O7 K1 O7 180.0 2_656 . ?
C12 F2 K1 117.5(6) . . ?
C1 F4 K1 126.3(8) . . ?
C34 F10 K1 125.4(7) . . ?
Dy1 O1 K1 100.3(2) . . ?
C13 O1 Dy1 131.4(7) . . ?
C13 O1 K1 118.6(7) . . ?
C15 O2 Dy1 136.6(7) . . ?
Dy1 O3 K1 95.0(2) . . ?
C2 O3 Dy1 133.0(7) . . ?
C2 O3 K1 131.8(7) . . ?
C4 O4 Dy1 140.0(7) . . ?
C24 O5 Dy1 126.1(8) . . ?
C26 O6 Dy1 136.9(9) . . ?
Dy1 O7 K1 98.0(2) . . ?
C35 O7 Dy1 129.0(7) . . ?
C35 O7 K1 132.1(7) . . ?
C37 O8 Dy1 137.8(7) . . ?
F4 C1 F5 103.0(12) . . ?
F4 C1 C2 114.4(12) . . ?
F5 C1 C2 110.5(12) . . ?
F6 C1 F4 107.3(13) . . ?
F6 C1 F5 106.1(14) . . ?
F6 C1 C2 114.6(12) . . ?
O3 C2 C1 114.6(10) . . ?
O3 C2 C3 129.2(11) . . ?
C3 C2 C1 116.2(12) . . ?
C2 C3 H3A 106.5 . . ?
C2 C3 H3B 106.5 . . ?
C2 C3 C4 123.2(12) . . ?
H3A C3 H3B 106.5 . . ?
C4 C3 H3A 106.5 . . ?
C4 C3 H3B 106.5 . . ?
O4 C4 C3 122.0(10) . . ?
O4 C4 C5 116.1(11) . . ?
C3 C4 C5 121.9(11) . . ?
C6 C5 C4 121.5(11) . . ?
C10 C5 C4 119.1(11) . . ?
C10 C5 C6 119.4(12) . . ?
C5 C6 H6 120.4 . . ?
C5 C6 C7 119.2(13) . . ?
C7 C6 H6 120.4 . . ?
C6 C7 H7 119.4 . . ?
C8 C7 C6 121.3(13) . . ?
C8 C7 H7 119.4 . . ?
C7 C8 C11 121.3(13) . . ?
C9 C8 C7 118.7(12) . . ?
C9 C8 C11 120.0(13) . . ?
C8 C9 H9 119.4 . . ?
C8 C9 C10 121.1(13) . . ?
C10 C9 H9 119.4 . . ?
C5 C10 C9 120.2(13) . . ?
C5 C10 H10 119.9 . . ?
C9 C10 H10 119.9 . . ?
C8 C11 H11A 109.5 . . ?
C8 C11 H11B 109.5 . . ?
C8 C11 H11C 109.5 . . ?
H11A C11 H11B 109.5 . . ?
H11A C11 H11C 109.5 . . ?
H11B C11 H11C 109.5 . . ?
F1 C12 F2 106.1(10) . . ?
F1 C12 F3 108.1(11) . . ?
F1 C12 C13 112.6(11) . . ?
F2 C12 C13 110.0(10) . . ?
F3 C12 F2 105.8(11) . . ?
F3 C12 C13 113.8(10) . . ?
O1 C13 C12 112.3(10) . . ?
O1 C13 C14 130.0(10) . . ?
C14 C13 C12 117.7(10) . . ?
C13 C14 H14 119.1 . . ?
C13 C14 C15 121.8(10) . . ?
C15 C14 H14 119.1 . . ?
O2 C15 C14 124.3(10) . . ?
O2 C15 C16 117.2(10) . . ?
C14 C15 C16 118.5(10) . . ?
C17 C16 C15 125.9(12) . . ?
C17 C16 C21 113.8(12) . . ?
C21 C16 C15 120.3(11) . . ?
C16 C17 H17 117.6 . . ?
C16 C17 C18 124.8(15) . . ?
C18 C17 H17 117.6 . . ?
C17 C18 H18 119.8 . . ?
C19 C18 C17 120.5(15) . . ?
C19 C18 H18 119.8 . . ?
C18 C19 C22 122.6(14) . . ?
C20 C19 C18 117.4(14) . . ?
C20 C19 C22 120.0(15) . . ?
C19 C20 H20 118.3 . . ?
C19 C20 C21 123.5(16) . . ?
C21 C20 H20 118.3 . . ?
C16 C21 C20 120.1(14) . . ?
C16 C21 H21 120.0 . . ?
C20 C21 H21 120.0 . . ?
C19 C22 H22A 109.5 . . ?
C19 C22 H22B 109.5 . . ?
C19 C22 H22C 109.5 . . ?
H22A C22 H22B 109.5 . . ?
H22A C22 H22C 109.5 . . ?
H22B C22 H22C 109.5 . . ?
F7 C23 C24 112.4(15) . . ?
F8 C23 F7 102.1(16) . . ?
F8 C23 C24 116.9(15) . . ?
F9 C23 F7 104.2(15) . . ?
F9 C23 F8 107.3(15) . . ?
F9 C23 C24 112.7(16) . . ?
O5 C24 C23 111.6(13) . . ?
O5 C24 C25 131.1(12) . . ?
C25 C24 C23 117.1(13) . . ?
C24 C25 H25 118.7 . . ?
C24 C25 C26 122.7(12) . . ?
C26 C25 H25 118.7 . . ?
O6 C26 C25 119.5(12) . . ?
O6 C26 C27 120.7(12) . . ?
C25 C26 C27 119.6(12) . . ?
C28 C27 C26 118.3(12) . . ?
C28 C27 C32 116.5(13) . . ?
C32 C27 C26 125.1(13) . . ?
C27 C28 H28 119.1 . . ?
C27 C28 C29 121.9(14) . . ?
C29 C28 H28 119.1 . . ?
C28 C29 H29 118.8 . . ?
C30 C29 C28 122.4(15) . . ?
C30 C29 H29 118.8 . . ?
C29 C30 C33 123.1(15) . . ?
C31 C30 C29 115.9(15) . . ?
C31 C30 C33 121.0(14) . . ?
C30 C31 H31 117.9 . . ?
C30 C31 C32 124.2(15) . . ?
C32 C31 H31 117.9 . . ?
C27 C32 C31 119.0(14) . . ?
C27 C32 H32 120.5 . . ?
C31 C32 H32 120.5 . . ?
C30 C33 H33A 109.5 . . ?
C30 C33 H33B 109.5 . . ?
C30 C33 H33C 109.5 . . ?
H33A C33 H33B 109.5 . . ?
H33A C33 H33C 109.5 . . ?
H33B C33 H33C 109.5 . . ?
F10 C34 F11 103.3(11) . . ?
F10 C34 C35 114.1(10) . . ?
F11 C34 C35 112.5(12) . . ?
F12 C34 F10 107.0(12) . . ?
F12 C34 F11 103.6(11) . . ?
F12 C34 C35 115.2(12) . . ?
O7 C35 C34 114.8(10) . . ?
O7 C35 C36 131.2(11) . . ?
C36 C35 C34 113.9(10) . . ?
C35 C36 H36 119.3 . . ?
C35 C36 C37 121.5(10) . . ?
C37 C36 H36 119.3 . . ?
O8 C37 C36 123.1(10) . . ?
O8 C37 C38 115.7(10) . . ?
C36 C37 C38 121.0(10) . . ?
C39 C38 C37 123.5(11) . . ?
C43 C38 C37 119.8(10) . . ?
C43 C38 C39 116.3(12) . . ?
C38 C39 H39 119.7 . . ?
C38 C39 C40 120.6(13) . . ?
C40 C39 H39 119.7 . . ?
C39 C40 H40 118.7 . . ?
C41 C40 C39 122.6(14) . . ?
C41 C40 H40 118.7 . . ?
C40 C41 C44 121.3(14) . . ?
C42 C41 C40 116.6(14) . . ?
C42 C41 C44 122.1(14) . . ?
C41 C42 H42 119.0 . . ?
C41 C42 C43 122.1(13) . . ?
C43 C42 H42 119.0 . . ?
C38 C43 C42 121.9(12) . . ?
C38 C43 H43 119.0 . . ?
C42 C43 H43 119.0 . . ?
C41 C44 H44A 109.5 . . ?
C41 C44 H44B 109.5 . . ?
C41 C44 H44C 109.5 . . ?
H44A C44 H44B 109.5 . . ?
H44A C44 H44C 109.5 . . ?
H44B C44 H44C 109.5 . . ?
C45 C1B H1B 113.5 . . ?
C46 C1B H1B 113.5 . . ?
C46 C1B C45 133.0(19) . . ?
C1B C45 H45A 118.6 . . ?
C1B C45 C46 122.7(17) . 2_665 ?
C46 C45 H45A 118.6 2_665 . ?
C46 C45 H45 118.6 2_665 . ?
N1A C45 H45 118.6 . . ?
N1A C45 C46 122.7(17) . 2_665 ?
C1B C46 H46A 127.9 . . ?
C45 C46 H46A 127.9 2_665 . ?
C45 C46 H46 127.9 2_665 . ?
N1A C46 H46 127.9 . . ?
C45 N1A H1A 113.5 . . ?
C46 N1A C45 133.0(19) . . ?
C46 N1A H1A 113.5 . . ?

loop_
_geom_bond_atom_site_label_1
_geom_bond_atom_site_label_2
_geom_bond_distance
_geom_bond_site_symmetry_2
_geom_bond_publ_flag
Dy1 K1 3.9419(7) . ?
Dy1 O1 2.347(6) . ?
Dy1 O2 2.350(7) . ?
Dy1 O3 2.388(7) . ?
Dy1 O4 2.336(7) . ?
Dy1 O5 2.370(8) . ?
Dy1 O6 2.315(8) . ?
Dy1 O7 2.379(7) . ?
Dy1 O8 2.318(7) . ?
K1 F2 2.983(7) 2_656 ?
K1 F2 2.983(7) . ?
K1 F4 3.023(8) 2_656 ?
K1 F4 3.023(8) . ?
K1 F10 2.939(7) . ?
K1 F10 2.939(7) 2_656 ?
K1 O1 2.777(7) 2_656 ?
K1 O1 2.777(7) . ?
K1 O3 2.936(7) 2_656 ?
K1 O3 2.936(7) . ?
K1 O7 2.831(7) 2_656 ?
K1 O7 2.831(7) . ?
F1 C12 1.313(14) . ?
F2 C12 1.347(13) . ?
F3 C12 1.318(13) . ?
F4 C1 1.324(14) . ?
F5 C1 1.333(16) . ?
F6 C1 1.250(16) . ?
F7 C23 1.38(2) . ?
F8 C23 1.342(18) . ?
F9 C23 1.294(19) . ?
F10 C34 1.319(14) . ?
F11 C34 1.332(15) . ?
F12 C34 1.296(15) . ?
O1 C13 1.258(12) . ?
O2 C15 1.258(12) . ?
O3 C2 1.264(13) . ?
O4 C4 1.281(13) . ?
O5 C24 1.273(15) . ?
O6 C26 1.200(14) . ?
O7 C35 1.248(12) . ?
O8 C37 1.258(12) . ?
C1 C2 1.517(16) . ?
C2 C3 1.386(15) . ?
C3 H3A 0.9700 . ?
C3 H3B 0.9700 . ?
C3 C4 1.407(15) . ?
C4 C5 1.483(15) . ?
C5 C6 1.388(16) . ?
C5 C10 1.354(16) . ?
C6 H6 0.9300 . ?
C6 C7 1.400(16) . ?
C7 H7 0.9300 . ?
C7 C8 1.366(17) . ?
C8 C9 1.353(17) . ?
C8 C11 1.497(15) . ?
C9 H9 0.9300 . ?
C9 C10 1.407(15) . ?
C10 H10 0.9300 . ?
C11 H11A 0.9600 . ?
C11 H11B 0.9600 . ?
C11 H11C 0.9600 . ?
C12 C13 1.547(15) . ?
C13 C14 1.380(14) . ?
C14 H14 0.9300 . ?
C14 C15 1.402(14) . ?
C15 C16 1.483(14) . ?
C16 C17 1.301(17) . ?
C16 C21 1.368(17) . ?
C17 H17 0.9300 . ?
C17 C18 1.400(17) . ?
C18 H18 0.9300 . ?
C18 C19 1.305(18) . ?
C19 C20 1.273(18) . ?
C19 C22 1.519(16) . ?
C20 H20 0.9300 . ?
C20 C21 1.415(18) . ?
C21 H21 0.9300 . ?
C22 H22A 0.9600 . ?
C22 H22B 0.9600 . ?
C22 H22C 0.9600 . ?
C23 C24 1.501(19) . ?
C24 C25 1.373(17) . ?
C25 H25 0.9300 . ?
C25 C26 1.456(16) . ?
C26 C27 1.472(17) . ?
C27 C28 1.351(17) . ?
C27 C32 1.352(17) . ?
C28 H28 0.9300 . ?
C28 C29 1.389(18) . ?
C29 H29 0.9300 . ?
C29 C30 1.321(19) . ?
C30 C31 1.317(18) . ?
C30 C33 1.527(18) . ?
C31 H31 0.9300 . ?
C31 C32 1.411(18) . ?
C32 H32 0.9300 . ?
C33 H33A 0.9600 . ?
C33 H33B 0.9600 . ?
C33 H33C 0.9600 . ?
C34 C35 1.532(15) . ?
C35 C36 1.378(14) . ?
C36 H36 0.9300 . ?
C36 C37 1.408(15) . ?
C37 C38 1.501(15) . ?
C38 C39 1.371(16) . ?
C38 C43 1.367(16) . ?
C39 H39 0.9300 . ?
C39 C40 1.388(18) . ?
C40 H40 0.9300 . ?
C40 C41 1.360(18) . ?
C41 C42 1.340(17) . ?
C41 C44 1.518(18) . ?
C42 H42 0.9300 . ?
C42 C43 1.383(16) . ?
C43 H43 0.9300 . ?
C44 H44A 0.9600 . ?
C44 H44B 0.9600 . ?
C44 H44C 0.9600 . ?
C1B H1B 0.9300 . ?
C1B C45 1.369(19) . ?
C1B C46 1.26(2) . ?
C45 H45A 0.9300 . ?
C45 H45 0.9300 . ?
C45 C46 1.56(2) 2_665 ?
C45 N1A 1.369(19) . ?
C46 H46A 0.9300 . ?
C46 H46 0.9300 . ?
C46 N1A 1.26(2) . ?
N1A H1A 0.8600 . ?

loop_
_geom_torsion_atom_site_label_1
_geom_torsion_atom_site_label_2
_geom_torsion_atom_site_label_3
_geom_torsion_atom_site_label_4
_geom_torsion
_geom_torsion_site_symmetry_1
_geom_torsion_site_symmetry_2
_geom_torsion_site_symmetry_3
_geom_torsion_site_symmetry_4
_geom_torsion_publ_flag
Dy1 O1 C13 C12 162.8(7) . . . . ?
Dy1 O1 C13 C14 -17(2) . . . . ?
Dy1 O2 C15 C14 6(2) . . . . ?
Dy1 O2 C15 C16 -175.0(8) . . . . ?
Dy1 O3 C2 C1 175.9(8) . . . . ?
Dy1 O3 C2 C3 -3.7(19) . . . . ?
Dy1 O4 C4 C3 -1.4(18) . . . . ?
Dy1 O4 C4 C5 177.4(7) . . . . ?
Dy1 O5 C24 C23 -164.3(10) . . . . ?
Dy1 O5 C24 C25 22(2) . . . . ?
Dy1 O6 C26 C25 -35(2) . . . . ?
Dy1 O6 C26 C27 150.8(10) . . . . ?
Dy1 O7 C35 C34 -162.8(8) . . . . ?
Dy1 O7 C35 C36 19(2) . . . . ?
Dy1 O8 C37 C36 -12(2) . . . . ?
Dy1 O8 C37 C38 172.6(9) . . . . ?
K1 F2 C12 F1 98.4(9) . . . . ?
K1 F2 C12 F3 -147.0(7) . . . . ?
K1 F2 C12 C13 -23.7(12) . . . . ?
K1 F4 C1 F5 -128.1(9) . . . . ?
K1 F4 C1 F6 120.1(11) . . . . ?
K1 F4 C1 C2 -8.2(17) . . . . ?
K1 F10 C34 F11 121.4(9) . . . . ?
K1 F10 C34 F12 -129.7(9) . . . . ?
K1 F10 C34 C35 -1.0(17) . . . . ?
K1 O1 C13 C12 -58.4(12) . . . . ?
K1 O1 C13 C14 121.5(12) . . . . ?
K1 O3 C2 C1 -12.4(15) . . . . ?
K1 O3 C2 C3 168.1(9) . . . . ?
K1 O7 C35 C34 3.9(17) . . . . ?
K1 O7 C35 C36 -174.0(11) . . . . ?
F1 C12 C13 O1 -64.8(14) . . . . ?
F1 C12 C13 C14 115.2(13) . . . . ?
F2 C12 C13 O1 53.3(14) . . . . ?
F2 C12 C13 C14 -126.7(12) . . . . ?
F3 C12 C13 O1 171.8(11) . . . . ?
F3 C12 C13 C14 -8.2(18) . . . . ?
F4 C1 C2 O3 12.2(18) . . . . ?
F4 C1 C2 C3 -168.2(12) . . . . ?
F5 C1 C2 O3 127.9(12) . . . . ?
F5 C1 C2 C3 -52.5(16) . . . . ?
F6 C1 C2 O3 -112.3(15) . . . . ?
F6 C1 C2 C3 67.3(18) . . . . ?
F7 C23 C24 O5 -55(2) . . . . ?
F7 C23 C24 C25 120.2(16) . . . . ?
F8 C23 C24 O5 -172.2(16) . . . . ?
F8 C23 C24 C25 3(3) . . . . ?
F9 C23 C24 O5 63(2) . . . . ?
F9 C23 C24 C25 -122.4(17) . . . . ?
F10 C34 C35 O7 -1.6(18) . . . . ?
F10 C34 C35 C36 176.7(12) . . . . ?
F11 C34 C35 O7 -118.8(13) . . . . ?
F11 C34 C35 C36 59.5(16) . . . . ?
F12 C34 C35 O7 122.8(14) . . . . ?
F12 C34 C35 C36 -58.9(17) . . . . ?
O1 C13 C14 C15 0(2) . . . . ?
O2 C15 C16 C17 159.6(15) . . . . ?
O2 C15 C16 C21 -19(2) . . . . ?
O3 C2 C3 C4 -4(2) . . . . ?
O4 C4 C5 C6 154.4(11) . . . . ?
O4 C4 C5 C10 -25.2(16) . . . . ?
O5 C24 C25 C26 -4(3) . . . . ?
O6 C26 C27 C28 4(2) . . . . ?
O6 C26 C27 C32 -172.3(15) . . . . ?
O7 C35 C36 C37 1(2) . . . . ?
O8 C37 C38 C39 173.7(14) . . . . ?
O8 C37 C38 C43 1(2) . . . . ?
C1 C2 C3 C4 176.2(12) . . . . ?
C2 C3 C4 O4 6.7(18) . . . . ?
C2 C3 C4 C5 -172.0(11) . . . . ?
C3 C4 C5 C6 -26.9(17) . . . . ?
C3 C4 C5 C10 153.6(12) . . . . ?
C4 C5 C6 C7 -179.0(11) . . . . ?
C4 C5 C10 C9 -178.2(11) . . . . ?
C5 C6 C7 C8 -2(2) . . . . ?
C6 C5 C10 C9 2.2(18) . . . . ?
C6 C7 C8 C9 1(2) . . . . ?
C6 C7 C8 C11 -178.1(12) . . . . ?
C7 C8 C9 C10 2(2) . . . . ?
C8 C9 C10 C5 -3.5(19) . . . . ?
C10 C5 C6 C7 0.5(19) . . . . ?
C11 C8 C9 C10 -179.1(12) . . . . ?
C12 C13 C14 C15 179.8(11) . . . . ?
C13 C14 C15 O2 6(2) . . . . ?
C13 C14 C15 C16 -172.7(12) . . . . ?
C14 C15 C16 C17 -22(2) . . . . ?
C14 C15 C16 C21 159.4(13) . . . . ?
C15 C16 C17 C18 -178.6(15) . . . . ?
C15 C16 C21 C20 178.6(14) . . . . ?
C16 C17 C18 C19 1(3) . . . . ?
C17 C16 C21 C20 -1(2) . . . . ?
C17 C18 C19 C20 -2(3) . . . . ?
C17 C18 C19 C22 178.9(16) . . . . ?
C18 C19 C20 C21 2(3) . . . . ?
C19 C20 C21 C16 0(3) . . . . ?
C21 C16 C17 C18 0(3) . . . . ?
C22 C19 C20 C21 -179.0(16) . . . . ?
C23 C24 C25 C26 -177.3(15) . . . . ?
C24 C25 C26 O6 7(2) . . . . ?
C24 C25 C26 C27 -178.3(13) . . . . ?
C25 C26 C27 C28 -170.8(14) . . . . ?
C25 C26 C27 C32 13(2) . . . . ?
C26 C27 C28 C29 -175.2(14) . . . . ?
C26 C27 C32 C31 178.2(15) . . . . ?
C27 C28 C29 C30 -3(3) . . . . ?
C28 C27 C32 C31 2(2) . . . . ?
C28 C29 C30 C31 1(3) . . . . ?
C28 C29 C30 C33 -178.0(16) . . . . ?
C29 C30 C31 C32 2(3) . . . . ?
C30 C31 C32 C27 -4(3) . . . . ?
C32 C27 C28 C29 1(2) . . . . ?
C33 C30 C31 C32 -178.5(16) . . . . ?
C34 C35 C36 C37 -177.2(12) . . . . ?
C35 C36 C37 O8 -6(2) . . . . ?
C35 C36 C37 C38 169.6(13) . . . . ?
C36 C37 C38 C39 -2(2) . . . . ?
C36 C37 C38 C43 -175.1(14) . . . . ?
C37 C38 C39 C40 -172.1(15) . . . . ?
C37 C38 C43 C42 173.8(14) . . . . ?
C38 C39 C40 C41 -2(3) . . . . ?
C39 C38 C43 C42 0(2) . . . . ?
C39 C40 C41 C42 1(3) . . . . ?
C39 C40 C41 C44 179.0(17) . . . . ?
C40 C41 C42 C43 1(3) . . . . ?
C41 C42 C43 C38 -1(3) . . . . ?
C43 C38 C39 C40 1(3) . . . . ?
C44 C41 C42 C43 -177.5(17) . . . . ?
C45 C1B C46 C45 4(3) . . . 2_665 ?
C45 C46 N1A C45 4(3) 2_665 . . . ?
C46 C1B C45 C46 -5(4) . . . 2_665 ?
C46 C45 N1A C46 -5(4) 2_665 . . . ?
